data_2205893
loop_
_publ_author_name
'Feng Shi'
'Shu-Jiang Tu'
'Song-Lei Zhu'

_publ_section_title
4-(4-Bromophenyl)-3-methyl-1-phenyl-4,5-dihydro-1<i>H</i>-pyrazolo[3,4-<i>b</i>]pyridin-6(7<i>H</i>)-one
_journal_issue 6
_journal_name_full 'Acta Crystallographica Section E'
_journal_page_first o1601
_journal_page_last o1603
_journal_paper_doi 10.1107/S1600536805014029
_journal_volume 61
_journal_year 2005
_chemical_formula_iupac 'C19 H16 Br N3 O'
_chemical_formula_moiety 'C19 H16 Br N3 O'
_chemical_formula_sum 'C19 H16 Br N3 O'
_chemical_formula_weight 382.26
_chemical_name_systematic
;
4-(4-Bromophenyl)-3-methyl-1-phenyl-4,5-dihydro-1H-pyrazolo[3,4-b]pyridine-
6(7H)-one
;
_space_group_IT_number 14
_symmetry_cell_setting monoclinic
_symmetry_space_group_name_Hall '-P 2ybc'
_symmetry_space_group_name_H-M 'P 1 21/c 1'
_atom_sites_solution_hydrogens geom
_atom_sites_solution_primary direct
_atom_sites_solution_secondary difmap
_cell_angle_alpha 90.00
_cell_angle_beta 101.026(7)
_cell_angle_gamma 90.00
_cell_formula_units_Z 12
_cell_length_a 13.905(2)
_cell_length_b 17.965(3)
_cell_length_c 20.505(4)
_cell_measurement_reflns_used 19389
_cell_measurement_temperature 193(2)
_cell_measurement_theta_max 25.3
_cell_measurement_theta_min 3.0
_cell_volume 5027.7(15)
_computing_cell_refinement CrystalClear
_computing_data_collection 'CrystalClear (Rigaku, 1999)'
_computing_data_reduction 'CrystalStructure (Rigaku/MSC, 2003)'
_computing_molecular_graphics 'SHELXTL (Sheldrick, 1997b)'
_computing_publication_material SHELXTL
_computing_structure_refinement 'SHELXL97 (Sheldrick, 1997a)'
_computing_structure_solution 'SHELXS97 (Sheldrick, 1997a)'
_diffrn_ambient_temperature 193(2)
_diffrn_detector_area_resol_mean 7.31
_diffrn_measured_fraction_theta_full 0.997
_diffrn_measured_fraction_theta_max 0.997
_diffrn_measurement_device_type 'Rigaku Mercury CCD area-detector'
_diffrn_measurement_method \w
_diffrn_radiation_monochromator graphite
_diffrn_radiation_source 'fine-focus sealed tube'
_diffrn_radiation_type MoK\a
_diffrn_radiation_wavelength 0.71070
_diffrn_reflns_av_R_equivalents 0.0439
_diffrn_reflns_av_sigmaI/netI 0.0339
_diffrn_reflns_limit_h_max 16
_diffrn_reflns_limit_h_min -16
_diffrn_reflns_limit_k_max 21
_diffrn_reflns_limit_k_min -20
_diffrn_reflns_limit_l_max 24
_diffrn_reflns_limit_l_min -24
_diffrn_reflns_number 48280
_diffrn_reflns_theta_full 25.35
_diffrn_reflns_theta_max 25.35
_diffrn_reflns_theta_min 3.04
_diffrn_standards_decay_% 0
_diffrn_standards_number 0
_exptl_absorpt_coefficient_mu 2.463
_exptl_absorpt_correction_T_max 0.383
_exptl_absorpt_correction_T_min 0.274
_exptl_absorpt_correction_type multi-scan
_exptl_absorpt_process_details '(Jacobson, 1998)'
_exptl_crystal_colour colourless
_exptl_crystal_density_diffrn 1.515
_exptl_crystal_density_method 'not measured'
_exptl_crystal_description Block
_exptl_crystal_F_000 2328
_exptl_crystal_size_max 0.60
_exptl_crystal_size_mid 0.40
_exptl_crystal_size_min 0.39
_refine_diff_density_max 1.907
_refine_diff_density_min -0.983
_refine_ls_extinction_method none
_refine_ls_goodness_of_fit_ref 1.130
_refine_ls_hydrogen_treatment mixed
_refine_ls_matrix_type full
_refine_ls_number_parameters 665
_refine_ls_number_reflns 9180
_refine_ls_number_restraints 3
_refine_ls_restrained_S_all 1.130
_refine_ls_R_factor_all 0.0905
_refine_ls_R_factor_gt 0.0788
_refine_ls_shift/su_max 0.001
_refine_ls_shift/su_mean 0.000
_refine_ls_structure_factor_coef Fsqd
_refine_ls_weighting_details 'w = 1/[\s^2^(Fo^2^)+(0.0145P)^2^+35.9447P] where P = (Fo^2^+2Fc^2^)/3'
_refine_ls_weighting_scheme calc
_refine_ls_wR_factor_gt 0.1517
_refine_ls_wR_factor_ref 0.1568
_reflns_number_gt 7942
_reflns_number_total 9180
_reflns_threshold_expression I>2\s(I)
_cod_data_source_file ci6572.cif
_cod_data_source_block I
_cod_depositor_comments
;
The following automatic conversions were performed:
'_symmetry_cell_setting' value 'Monoclinic' changed to 'monoclinic'
according to '/home/saulius/struct/CIF-dictionaries/cif_core.dic'
dictionary named 'cif_core.dic' version 2.4.1 from 2010-06-29.

Automatic conversion script
Id: cif_fix_enum 1527 2010-12-29 10:47:43Z saulius 

The following automatic conversions were performed:

'_symmetry_cell_setting' value 'Monoclinic' changed to 'monoclinic'
according to /home/saulius/struct/CIF-dictionaries/cif_core.dic
dictionary named 'cif_core.dic' version 2.4.1 from 2010-06-29.

Automatic conversion script
Id: cif_fix_values 1715 2011-07-08 13:25:40Z adriana 
;
_cod_original_cell_volume 5027.5(15)
_cod_original_sg_symbol_H-M 'P 21/c'
_cod_database_code 2205893
_cod_database_fobs_code 2205893

loop_
_symmetry_equiv_pos_as_xyz
'x, y, z'
'-x, y+1/2, -z+1/2'
'-x, -y, -z'
'x, -y-1/2, z-1/2'

loop_
_atom_site_label
_atom_site_fract_x
_atom_site_fract_y
_atom_site_fract_z
_atom_site_U_iso_or_equiv
_atom_site_adp_type
_atom_site_calc_flag
_atom_site_refinement_flags
_atom_site_occupancy
_atom_site_type_symbol
Br1 1.06779(6) 0.63714(4) 0.01764(3) 0.0472(2) Uani d . 1 Br
Br2 0.57949(6) 0.37851(4) 0.62983(4) 0.0537(2) Uani d . 1 Br
Br3 0.77044(7) 0.85290(4) 0.17049(4) 0.0604(2) Uani d . 1 Br
O1 1.0878(3) 0.4738(2) 0.4544(2) 0.0418(11) Uani d . 1 O
O2 0.5680(3) 0.5191(2) 0.1881(2) 0.0412(11) Uani d . 1 O
O3 0.7373(3) 1.0364(2) 0.5937(2) 0.0396(10) Uani d . 1 O
N1 0.9619(4) 0.5535(3) 0.4211(2) 0.0317(11) Uani d D 1 N
N2 0.7820(4) 0.6559(3) 0.3073(2) 0.0342(12) Uani d . 1 N
N3 0.8284(3) 0.6368(3) 0.3705(2) 0.0299(11) Uani d . 1 N
N4 0.6955(4) 0.4417(3) 0.2212(2) 0.0312(11) Uani d D 1 N
N5 0.8713(4) 0.3327(3) 0.3331(2) 0.0334(11) Uani d . 1 N
N6 0.8250(3) 0.3544(3) 0.2699(2) 0.0290(10) Uani d . 1 N
N7 0.6141(4) 0.9547(3) 0.5612(2) 0.0293(11) Uani d D 1 N
N8 0.4608(3) 0.8266(3) 0.4542(2) 0.0298(11) Uani d . 1 N
N9 0.4943(3) 0.8596(3) 0.5147(2) 0.0271(10) Uani d . 1 N
C1 0.9025(4) 0.5881(3) 0.3670(3) 0.0285(12) Uani d . 1 C
C2 0.9060(4) 0.5754(3) 0.3029(3) 0.0305(13) Uani d . 1 C
C3 0.9813(5) 0.5241(3) 0.2842(3) 0.0350(14) Uani d . 1 C
H3 0.9526 0.4729 0.2776 0.042 Uiso calc R 1 H
C4 1.0680(5) 0.5223(4) 0.3436(3) 0.0388(15) Uani d . 1 C
H4A 1.1122 0.4809 0.3369 0.047 Uiso calc R 1 H
H4B 1.1054 0.5692 0.3439 0.047 Uiso calc R 1 H
C5 1.0402(4) 0.5129(3) 0.4099(3) 0.0351(14) Uani d . 1 C
C6 0.8288(4) 0.6195(3) 0.2664(3) 0.0337(13) Uani d . 1 C
C7 0.8014(4) 0.6729(3) 0.4249(3) 0.0311(13) Uani d . 1 C
C8 0.8707(5) 0.6979(4) 0.4773(3) 0.0405(15) Uani d . 1 C
H8 0.9383 0.6899 0.4776 0.049 Uiso calc R 1 H
C9 0.8422(6) 0.7348(4) 0.5294(3) 0.0502(18) Uani d . 1 C
H9 0.8902 0.7517 0.5658 0.060 Uiso calc R 1 H
C10 0.7448(6) 0.7471(4) 0.5289(4) 0.055(2) Uani d . 1 C
H10 0.7251 0.7733 0.5644 0.067 Uiso calc R 1 H
C11 0.6761(5) 0.7215(4) 0.4768(4) 0.051(2) Uani d . 1 C
H11 0.6087 0.7299 0.4768 0.062 Uiso calc R 1 H
C12 0.7021(5) 0.6843(3) 0.4252(4) 0.0406(16) Uani d . 1 C
H12 0.6534 0.6663 0.3897 0.049 Uiso calc R 1 H
C13 1.0123(5) 0.5480(3) 0.2209(3) 0.0345(14) Uani d . 1 C
C14 1.0491(5) 0.6190(3) 0.2154(3) 0.0366(14) Uani d . 1 C
H14 1.0619 0.6503 0.2535 0.044 Uiso calc R 1 H
C15 1.0675(5) 0.6453(3) 0.1554(3) 0.0372(14) Uani d . 1 C
H15 1.0926 0.6940 0.1521 0.045 Uiso calc R 1 H
C16 1.0488(5) 0.6000(3) 0.1010(3) 0.0348(14) Uani d . 1 C
C17 1.0153(6) 0.5280(4) 0.1050(3) 0.0509(19) Uani d . 1 C
H17 1.0055 0.4963 0.0672 0.061 Uiso calc R 1 H
C18 0.9965(6) 0.5033(4) 0.1649(3) 0.0491(18) Uani d . 1 C
H18 0.9721 0.4543 0.1678 0.059 Uiso calc R 1 H
C19 0.7974(5) 0.6289(4) 0.1937(3) 0.0448(16) Uani d . 1 C
H19A 0.7375 0.6589 0.1845 0.067 Uiso calc R 1 H
H19B 0.7847 0.5800 0.1727 0.067 Uiso calc R 1 H
H19C 0.8492 0.6541 0.1758 0.067 Uiso calc R 1 H
C20 0.7534(4) 0.4040(3) 0.2745(3) 0.0262(12) Uani d . 1 C
C21 0.7499(4) 0.4156(3) 0.3397(3) 0.0308(13) Uani d . 1 C
C22 0.6783(4) 0.4698(3) 0.3588(3) 0.0331(13) Uani d . 1 C
H22 0.7107 0.5197 0.3646 0.040 Uiso calc R 1 H
C23 0.5915(4) 0.4750(4) 0.3002(3) 0.0370(15) Uani d . 1 C
H23A 0.5504 0.4300 0.3004 0.044 Uiso calc R 1 H
H23B 0.5511 0.5185 0.3074 0.044 Uiso calc R 1 H
C24 0.6179(4) 0.4820(3) 0.2325(3) 0.0325(13) Uani d . 1 C
C25 0.8253(4) 0.3698(3) 0.3737(3) 0.0308(13) Uani d . 1 C
C26 0.8521(4) 0.3189(3) 0.2145(3) 0.0292(13) Uani d . 1 C
C27 0.9505(5) 0.3041(3) 0.2159(3) 0.0362(14) Uani d . 1 C
H27 0.9992 0.3200 0.2522 0.043 Uiso calc R 1 H
C28 0.9759(5) 0.2655(4) 0.1631(3) 0.0421(16) Uani d . 1 C
H28 1.0429 0.2547 0.1634 0.050 Uiso calc R 1 H
C29 0.9053(5) 0.2424(4) 0.1101(3) 0.0444(17) Uani d . 1 C
H29 0.9237 0.2152 0.0747 0.053 Uiso calc R 1 H
C30 0.8086(5) 0.2589(4) 0.1086(3) 0.0447(17) Uani d . 1 C
H30 0.7601 0.2437 0.0719 0.054 Uiso calc R 1 H
C31 0.7820(5) 0.2977(4) 0.1607(3) 0.0383(15) Uani d . 1 C
H31 0.7151 0.3098 0.1594 0.046 Uiso calc R 1 H
C32 0.6474(4) 0.4495(3) 0.4238(3) 0.0308(13) Uani d . 1 C
C33 0.6677(5) 0.4960(3) 0.4782(3) 0.0411(16) Uani d . 1 C
H33 0.6971 0.5430 0.4737 0.049 Uiso calc R 1 H
C34 0.6467(5) 0.4764(4) 0.5387(3) 0.0467(17) Uani d . 1 C
H34 0.6614 0.5095 0.5754 0.056 Uiso calc R 1 H
C35 0.6044(5) 0.4087(3) 0.5457(3) 0.0376(14) Uani d . 1 C
C36 0.5820(5) 0.3608(3) 0.4925(3) 0.0416(16) Uani d . 1 C
H36 0.5523 0.3140 0.4972 0.050 Uiso calc R 1 H
C37 0.6034(5) 0.3822(3) 0.4325(3) 0.0437(16) Uani d . 1 C
H37 0.5873 0.3495 0.3956 0.052 Uiso calc R 1 H
C38 0.8567(5) 0.3578(4) 0.4465(3) 0.0468(17) Uani d . 1 C
H38A 0.9138 0.3247 0.4547 0.070 Uiso calc R 1 H
H38B 0.8030 0.3351 0.4642 0.070 Uiso calc R 1 H
H38C 0.8740 0.4057 0.4684 0.070 Uiso calc R 1 H
C39 0.5653(4) 0.9099(3) 0.5096(3) 0.0273(12) Uani d . 1 C
C40 0.5797(4) 0.9114(3) 0.4461(3) 0.0269(12) Uani d . 1 C
C41 0.6508(4) 0.9660(3) 0.4273(3) 0.0314(13) Uani d . 1 C
H41 0.6159 1.0145 0.4166 0.038 Uiso calc R 1 H
C42 0.7324(4) 0.9779(3) 0.4882(3) 0.0346(14) Uani d . 1 C
H42A 0.7744 0.9330 0.4947 0.042 Uiso calc R 1 H
H42B 0.7736 1.0202 0.4794 0.042 Uiso calc R 1 H
C43 0.6951(4) 0.9932(3) 0.5516(3) 0.0317(13) Uani d . 1 C
C44 0.5136(4) 0.8575(3) 0.4138(3) 0.0297(12) Uani d . 1 C
C45 0.4559(4) 0.8357(3) 0.5713(3) 0.0306(13) Uani d . 1 C
C46 0.3566(4) 0.8283(3) 0.5663(3) 0.0353(14) Uani d . 1 C
H46 0.3134 0.8395 0.5257 0.042 Uiso calc R 1 H
C47 0.3193(5) 0.8042(4) 0.6214(4) 0.0479(18) Uani d . 1 C
H47 0.2507 0.7979 0.6179 0.057 Uiso calc R 1 H
C48 0.3811(7) 0.7899(4) 0.6799(4) 0.058(2) Uani d . 1 C
H48 0.3555 0.7749 0.7176 0.069 Uiso calc R 1 H
C49 0.4811(6) 0.7970(4) 0.6845(4) 0.056(2) Uani d . 1 C
H49 0.5241 0.7858 0.7252 0.067 Uiso calc R 1 H
C50 0.5192(5) 0.8203(4) 0.6300(3) 0.0469(17) Uani d . 1 C
H50 0.5879 0.8254 0.6332 0.056 Uiso calc R 1 H
C51 0.6914(4) 0.9419(3) 0.3668(3) 0.0294(13) Uani d . 1 C
C52 0.6759(5) 0.9857(3) 0.3108(3) 0.0398(15) Uani d . 1 C
H52 0.6471 1.0335 0.3119 0.048 Uiso calc R 1 H
C53 0.7023(5) 0.9603(4) 0.2523(3) 0.0439(16) Uani d . 1 C
H53 0.6921 0.9905 0.2136 0.053 Uiso calc R 1 H
C54 0.7434(5) 0.8904(3) 0.2520(3) 0.0346(14) Uani d . 1 C
C55 0.7628(5) 0.8475(3) 0.3074(3) 0.0389(15) Uani d . 1 C
H55 0.7940 0.8005 0.3067 0.047 Uiso calc R 1 H
C56 0.7360(4) 0.8737(3) 0.3654(3) 0.0341(14) Uani d . 1 C
H56 0.7487 0.8441 0.4045 0.041 Uiso calc R 1 H
C57 0.5021(5) 0.8293(4) 0.3442(3) 0.0390(15) Uani d . 1 C
H57A 0.5579 0.7974 0.3404 0.058 Uiso calc R 1 H
H57B 0.4995 0.8715 0.3136 0.058 Uiso calc R 1 H
H57C 0.4413 0.8005 0.3330 0.058 Uiso calc R 1 H
H1 0.945(4) 0.549(3) 0.4604(13) 0.025(15) Uiso d D 1 H
H4 0.714(6) 0.448(5) 0.183(2) 0.07(3) Uiso d D 1 H
H7 0.597(4) 0.961(3) 0.5998(14) 0.029(16) Uiso d D 1 H

loop_
_atom_site_aniso_label
_atom_site_aniso_U_11
_atom_site_aniso_U_22
_atom_site_aniso_U_33
_atom_site_aniso_U_12
_atom_site_aniso_U_13
_atom_site_aniso_U_23
Br1 0.0667(5) 0.0405(4) 0.0384(4) 0.0011(3) 0.0204(3) -0.0002(3)
Br2 0.0833(6) 0.0431(4) 0.0402(4) -0.0016(4) 0.0255(4) -0.0011(3)
Br3 0.1005(6) 0.0459(4) 0.0433(4) -0.0090(4) 0.0349(4) -0.0081(3)
O1 0.047(3) 0.043(3) 0.037(2) 0.019(2) 0.012(2) 0.011(2)
O2 0.046(3) 0.040(2) 0.040(3) 0.021(2) 0.015(2) 0.012(2)
O3 0.049(3) 0.036(2) 0.036(2) -0.018(2) 0.013(2) -0.013(2)
N1 0.038(3) 0.031(3) 0.028(3) 0.009(2) 0.013(2) 0.009(2)
N2 0.034(3) 0.030(3) 0.037(3) 0.000(2) 0.001(2) 0.006(2)
N3 0.032(3) 0.027(2) 0.033(3) 0.002(2) 0.009(2) 0.003(2)
N4 0.038(3) 0.030(3) 0.028(3) 0.012(2) 0.012(2) 0.009(2)
N5 0.038(3) 0.023(2) 0.038(3) 0.006(2) 0.003(2) -0.001(2)
N6 0.034(3) 0.027(2) 0.027(3) 0.007(2) 0.007(2) 0.002(2)
N7 0.037(3) 0.028(3) 0.025(3) -0.007(2) 0.012(2) -0.006(2)
N8 0.030(3) 0.028(3) 0.032(3) -0.003(2) 0.008(2) -0.005(2)
N9 0.029(2) 0.026(2) 0.029(3) -0.005(2) 0.014(2) -0.004(2)
C1 0.027(3) 0.025(3) 0.035(3) 0.001(2) 0.011(2) 0.004(2)
C2 0.038(3) 0.022(3) 0.032(3) 0.001(2) 0.007(3) 0.004(2)
C3 0.046(4) 0.024(3) 0.039(3) -0.003(3) 0.016(3) -0.001(3)
C4 0.045(4) 0.041(4) 0.036(3) 0.013(3) 0.020(3) 0.007(3)
C5 0.037(3) 0.031(3) 0.039(4) 0.005(3) 0.012(3) 0.004(3)
C6 0.035(3) 0.028(3) 0.037(3) -0.005(3) 0.004(3) 0.001(3)
C7 0.035(3) 0.021(3) 0.041(3) 0.001(2) 0.015(3) 0.010(2)
C8 0.033(3) 0.044(4) 0.048(4) 0.003(3) 0.017(3) -0.001(3)
C9 0.058(5) 0.058(5) 0.038(4) 0.007(4) 0.019(3) -0.001(3)
C10 0.072(5) 0.053(5) 0.050(5) 0.026(4) 0.034(4) 0.019(4)
C11 0.049(4) 0.047(4) 0.069(5) 0.022(3) 0.037(4) 0.029(4)
C12 0.031(3) 0.033(3) 0.060(4) 0.006(3) 0.015(3) 0.015(3)
C13 0.041(3) 0.029(3) 0.035(3) 0.000(3) 0.012(3) 0.005(3)
C14 0.044(4) 0.030(3) 0.038(3) -0.006(3) 0.014(3) -0.006(3)
C15 0.047(4) 0.023(3) 0.043(4) -0.006(3) 0.015(3) 0.001(3)
C16 0.045(4) 0.025(3) 0.038(3) -0.002(3) 0.016(3) 0.000(3)
C17 0.090(6) 0.033(4) 0.033(4) -0.007(4) 0.020(4) -0.009(3)
C18 0.076(5) 0.028(3) 0.044(4) -0.011(3) 0.014(4) -0.008(3)
C19 0.047(4) 0.051(4) 0.033(4) 0.002(3) -0.002(3) 0.004(3)
C20 0.028(3) 0.019(3) 0.032(3) 0.003(2) 0.008(2) 0.000(2)
C21 0.030(3) 0.020(3) 0.043(4) 0.000(2) 0.009(3) -0.001(3)
C22 0.041(3) 0.025(3) 0.035(3) 0.002(3) 0.012(3) 0.002(3)
C23 0.039(3) 0.041(4) 0.035(3) 0.015(3) 0.018(3) 0.002(3)
C24 0.036(3) 0.029(3) 0.034(3) 0.005(3) 0.012(3) 0.005(3)
C25 0.033(3) 0.027(3) 0.031(3) 0.001(2) 0.002(2) -0.001(2)
C26 0.034(3) 0.024(3) 0.035(3) 0.007(2) 0.020(3) 0.007(2)
C27 0.038(3) 0.029(3) 0.044(4) 0.005(3) 0.013(3) 0.005(3)
C28 0.038(4) 0.041(4) 0.054(4) 0.015(3) 0.029(3) 0.001(3)
C29 0.059(4) 0.045(4) 0.033(4) 0.016(3) 0.018(3) 0.002(3)
C30 0.055(4) 0.052(4) 0.028(3) 0.014(3) 0.010(3) -0.003(3)
C31 0.039(4) 0.045(4) 0.031(3) 0.012(3) 0.007(3) -0.003(3)
C32 0.036(3) 0.023(3) 0.033(3) 0.002(2) 0.007(3) -0.003(2)
C33 0.062(4) 0.024(3) 0.038(4) -0.009(3) 0.012(3) -0.001(3)
C34 0.072(5) 0.028(3) 0.040(4) -0.010(3) 0.012(3) -0.008(3)
C35 0.050(4) 0.032(3) 0.033(3) 0.003(3) 0.013(3) 0.000(3)
C36 0.051(4) 0.025(3) 0.052(4) -0.009(3) 0.018(3) -0.012(3)
C37 0.064(5) 0.027(3) 0.043(4) -0.008(3) 0.018(3) -0.015(3)
C38 0.057(4) 0.045(4) 0.033(4) 0.011(3) -0.005(3) -0.003(3)
C39 0.033(3) 0.017(3) 0.032(3) -0.002(2) 0.006(2) 0.001(2)
C40 0.031(3) 0.024(3) 0.026(3) 0.004(2) 0.007(2) 0.000(2)
C41 0.038(3) 0.024(3) 0.035(3) 0.003(2) 0.012(3) -0.001(2)
C42 0.036(3) 0.038(3) 0.034(3) -0.011(3) 0.017(3) -0.007(3)
C43 0.036(3) 0.023(3) 0.040(3) -0.003(2) 0.014(3) -0.002(3)
C44 0.029(3) 0.027(3) 0.032(3) 0.003(2) 0.003(2) -0.001(2)
C45 0.035(3) 0.020(3) 0.037(3) -0.005(2) 0.009(3) -0.005(2)
C46 0.030(3) 0.030(3) 0.051(4) -0.001(3) 0.019(3) -0.003(3)
C47 0.048(4) 0.035(4) 0.068(5) -0.005(3) 0.030(4) -0.008(3)
C48 0.091(6) 0.040(4) 0.052(5) -0.015(4) 0.037(4) -0.010(4)
C49 0.071(5) 0.047(4) 0.047(4) -0.021(4) 0.004(4) 0.006(3)
C50 0.054(4) 0.038(4) 0.047(4) -0.017(3) 0.006(3) 0.001(3)
C51 0.034(3) 0.024(3) 0.031(3) -0.003(2) 0.009(2) 0.000(2)
C52 0.054(4) 0.025(3) 0.043(4) 0.003(3) 0.016(3) 0.006(3)
C53 0.068(5) 0.034(3) 0.033(3) 0.003(3) 0.019(3) 0.011(3)
C54 0.053(4) 0.036(3) 0.021(3) -0.005(3) 0.022(3) -0.010(3)
C55 0.051(4) 0.025(3) 0.043(4) 0.005(3) 0.016(3) 0.001(3)
C56 0.043(4) 0.030(3) 0.032(3) 0.002(3) 0.015(3) 0.011(3)
C57 0.041(4) 0.041(4) 0.034(3) -0.006(3) 0.005(3) -0.004(3)

loop_
_atom_type_symbol
_atom_type_description
_atom_type_scat_dispersion_real
_atom_type_scat_dispersion_imag
_atom_type_scat_source
C C 0.0033 0.0016 'International Tables Vol C Tables 4.2.6.8 and 6.1.1.4'
H H 0.0000 0.0000 'International Tables Vol C Tables 4.2.6.8 and 6.1.1.4'
Br Br -0.2901 2.4595 'International Tables Vol C Tables 4.2.6.8 and 6.1.1.4'
N N 0.0061 0.0033 'International Tables Vol C Tables 4.2.6.8 and 6.1.1.4'
O O 0.0106 0.0060 'International Tables Vol C Tables 4.2.6.8 and 6.1.1.4'

loop_
_geom_angle_atom_site_label_1
_geom_angle_atom_site_label_2
_geom_angle_atom_site_label_3
_geom_angle
C5 N1 C1 118.3(5)
C5 N1 H1 118(4)
C1 N1 H1 123(4)
C6 N2 N3 105.9(5)
C1 N3 N2 109.5(5)
C1 N3 C7 131.1(5)
N2 N3 C7 119.1(5)
C24 N4 C20 119.0(5)
C24 N4 H4 118(5)
C20 N4 H4 122(5)
C25 N5 N6 104.6(4)
C20 N6 N5 109.7(4)
C20 N6 C26 131.6(5)
N5 N6 C26 118.4(4)
C43 N7 C39 118.4(5)
C43 N7 H7 117(4)
C39 N7 H7 125(4)
C44 N8 N9 104.5(4)
C39 N9 N8 110.2(4)
C39 N9 C45 130.6(5)
N8 N9 C45 119.2(4)
C2 C1 N3 109.2(5)
C2 C1 N1 125.1(5)
N3 C1 N1 125.6(5)
C1 C2 C6 104.8(5)
C1 C2 C3 120.8(5)
C6 C2 C3 134.4(6)
C2 C3 C13 112.0(5)
C2 C3 C4 106.8(5)
C13 C3 C4 112.2(5)
C2 C3 H3 108.6
C13 C3 H3 108.6
C4 C3 H3 108.6
C5 C4 C3 115.0(5)
C5 C4 H4A 108.5
C3 C4 H4A 108.5
C5 C4 H4B 108.5
C3 C4 H4B 108.5
H4A C4 H4B 107.5
O1 C5 N1 120.6(5)
O1 C5 C4 122.7(5)
N1 C5 C4 116.6(5)
N2 C6 C2 110.6(5)
N2 C6 C19 119.6(6)
C2 C6 C19 129.8(6)
C8 C7 C12 119.7(6)
C8 C7 N3 121.3(5)
C12 C7 N3 119.1(6)
C7 C8 C9 120.0(6)
C7 C8 H8 120.0
C9 C8 H8 120.0
C10 C9 C8 120.2(7)
C10 C9 H9 119.9
C8 C9 H9 119.9
C11 C10 C9 119.5(7)
C11 C10 H10 120.3
C9 C10 H10 120.3
C12 C11 C10 121.6(7)
C12 C11 H11 119.2
C10 C11 H11 119.2
C11 C12 C7 119.0(7)
C11 C12 H12 120.5
C7 C12 H12 120.5
C18 C13 C14 117.9(6)
C18 C13 C3 121.6(6)
C14 C13 C3 120.2(5)
C15 C14 C13 121.2(6)
C15 C14 H14 119.4
C13 C14 H14 119.4
C16 C15 C14 119.0(6)
C16 C15 H15 120.5
C14 C15 H15 120.5
C15 C16 C17 121.5(6)
C15 C16 Br1 119.2(4)
C17 C16 Br1 119.3(5)
C18 C17 C16 118.6(6)
C18 C17 H17 120.7
C16 C17 H17 120.7
C17 C18 C13 121.7(6)
C17 C18 H18 119.1
C13 C18 H18 119.1
C6 C19 H19A 109.5
C6 C19 H19B 109.5
H19A C19 H19B 109.5
C6 C19 H19C 109.5
H19A C19 H19C 109.5
H19B C19 H19C 109.5
N6 C20 C21 109.5(5)
N6 C20 N4 125.9(5)
C21 C20 N4 124.5(5)
C20 C21 C25 103.5(5)
C20 C21 C22 120.4(5)
C25 C21 C22 136.0(6)
C21 C22 C32 112.8(5)
C21 C22 C23 107.3(5)
C32 C22 C23 112.9(5)
C21 C22 H22 107.9
C32 C22 H22 107.9
C23 C22 H22 107.9
C24 C23 C22 115.7(5)
C24 C23 H23A 108.4
C22 C23 H23A 108.4
C24 C23 H23B 108.4
C22 C23 H23B 108.4
H23A C23 H23B 107.4
O2 C24 N4 121.2(5)
O2 C24 C23 121.7(5)
N4 C24 C23 116.9(5)
N5 C25 C21 112.7(5)
N5 C25 C38 118.3(5)
C21 C25 C38 129.0(6)
C31 C26 C27 120.5(6)
C31 C26 N6 120.7(5)
C27 C26 N6 118.8(6)
C28 C27 C26 118.5(6)
C28 C27 H27 120.8
C26 C27 H27 120.8
C29 C28 C27 121.0(6)
C29 C28 H28 119.5
C27 C28 H28 119.5
C30 C29 C28 120.0(6)
C30 C29 H29 120.0
C28 C29 H29 120.0
C29 C30 C31 119.9(6)
C29 C30 H30 120.1
C31 C30 H30 120.1
C26 C31 C30 120.2(6)
C26 C31 H31 119.9
C30 C31 H31 119.9
C33 C32 C37 116.9(6)
C33 C32 C22 121.0(5)
C37 C32 C22 121.9(5)
C34 C33 C32 122.0(6)
C34 C33 H33 119.0
C32 C33 H33 119.0
C35 C34 C33 119.5(6)
C35 C34 H34 120.3
C33 C34 H34 120.3
C34 C35 C36 120.5(6)
C34 C35 Br2 120.3(5)
C36 C35 Br2 119.2(5)
C37 C36 C35 118.7(6)
C37 C36 H36 120.7
C35 C36 H36 120.7
C36 C37 C32 122.5(6)
C36 C37 H37 118.8
C32 C37 H37 118.8
C25 C38 H38A 109.5
C25 C38 H38B 109.5
H38A C38 H38B 109.5
C25 C38 H38C 109.5
H38A C38 H38C 109.5
H38B C38 H38C 109.5
C40 C39 N9 109.3(5)
C40 C39 N7 125.2(5)
N9 C39 N7 125.5(5)
C39 C40 C44 103.6(5)
C39 C40 C41 119.1(5)
C44 C40 C41 137.2(5)
C40 C41 C51 112.9(5)
C40 C41 C42 107.7(5)
C51 C41 C42 111.8(5)
C40 C41 H41 108.1
C51 C41 H41 108.1
C42 C41 H41 108.1
C43 C42 C41 113.8(5)
C43 C42 H42A 108.8
C41 C42 H42A 108.8
C43 C42 H42B 108.8
C41 C42 H42B 108.8
H42A C42 H42B 107.7
O3 C43 N7 121.0(5)
O3 C43 C42 121.6(5)
N7 C43 C42 117.4(5)
N8 C44 C40 112.5(5)
N8 C44 C57 118.8(5)
C40 C44 C57 128.5(5)
C46 C45 C50 120.8(6)
C46 C45 N9 119.6(5)
C50 C45 N9 119.5(5)
C45 C46 C47 119.6(6)
C45 C46 H46 120.2
C47 C46 H46 120.2
C48 C47 C46 120.1(7)
C48 C47 H47 120.0
C46 C47 H47 120.0
C47 C48 C49 120.1(7)
C47 C48 H48 120.0
C49 C48 H48 120.0
C48 C49 C50 120.4(7)
C48 C49 H49 119.8
C50 C49 H49 119.8
C45 C50 C49 119.0(7)
C45 C50 H50 120.5
C49 C50 H50 120.5
C52 C51 C56 119.4(5)
C52 C51 C41 119.7(5)
C56 C51 C41 120.7(5)
C51 C52 C53 120.4(6)
C51 C52 H52 119.8
C53 C52 H52 119.8
C54 C53 C52 118.6(6)
C54 C53 H53 120.7
C52 C53 H53 120.7
C55 C54 C53 121.9(5)
C55 C54 Br3 119.5(5)
C53 C54 Br3 118.6(5)
C54 C55 C56 118.6(6)
C54 C55 H55 120.7
C56 C55 H55 120.7
C51 C56 C55 120.9(5)
C51 C56 H56 119.5
C55 C56 H56 119.5
C44 C57 H57A 109.5
C44 C57 H57B 109.5
H57A C57 H57B 109.5
C44 C57 H57C 109.5
H57A C57 H57C 109.5
H57B C57 H57C 109.5

loop_
_geom_bond_atom_site_label_1
_geom_bond_atom_site_label_2
_geom_bond_distance
_geom_bond_publ_flag
Br1 C16 1.899(6) ?
Br2 C35 1.902(6) ?
Br3 C54 1.904(5) ?
O1 C5 1.238(7) y
O2 C24 1.229(7) y
O3 C43 1.224(7) y
N1 C5 1.365(7) yes
N1 C1 1.396(7) y
N1 H1 0.883(10) ?
N2 C6 1.329(8) y
N2 N3 1.375(7) y
N3 C1 1.365(7) y
N3 C7 1.403(7) y
N4 C24 1.355(7) yes
N4 C20 1.401(7) y
N4 H4 0.881(10) ?
N5 C25 1.324(7) y
N5 N6 1.388(7) y
N6 C20 1.352(7) y
N6 C26 1.417(7) y
N7 C43 1.368(7) yes
N7 C39 1.398(7) y
N7 H7 0.877(10) ?
N8 C44 1.330(7) y
N8 N9 1.373(6) y
N9 C39 1.357(7) y
N9 C45 1.433(7) y
C1 C2 1.343(8) y
C2 C6 1.426(8) ?
C2 C3 1.500(8) ?
C3 C13 1.506(8) ?
C3 C4 1.542(9) ?
C3 H3 1.00 ?
C4 C5 1.492(8) ?
C4 H4A 0.99 ?
C4 H4B 0.99 ?
C6 C19 1.480(8) ?
C7 C8 1.374(9) ?
C7 C12 1.398(8) ?
C8 C9 1.378(9) ?
C8 H8 0.95 ?
C9 C10 1.370(10) ?
C9 H9 0.95 ?
C10 C11 1.370(11) ?
C10 H10 0.95 ?
C11 C12 1.358(10) ?
C11 H11 0.95 ?
C12 H12 0.95 ?
C13 C18 1.384(9) ?
C13 C14 1.388(8) ?
C14 C15 1.387(8) ?
C14 H14 0.95 ?
C15 C16 1.365(8) ?
C15 H15 0.95 ?
C16 C17 1.382(9) ?
C17 C18 1.378(9) ?
C17 H17 0.95 ?
C18 H18 0.95 ?
C19 H19A 0.98 ?
C19 H19B 0.98 ?
C19 H19C 0.98 ?
C20 C21 1.365(8) y
C21 C25 1.408(8) ?
C21 C22 1.498(8) ?
C22 C32 1.520(8) ?
C22 C23 1.534(8) ?
C22 H22 1.00 ?
C23 C24 1.509(8) ?
C23 H23A 0.99 ?
C23 H23B 0.99 ?
C25 C38 1.487(8) ?
C26 C31 1.378(8) ?
C26 C27 1.388(8) ?
C27 C28 1.387(9) ?
C27 H27 0.95 ?
C28 C29 1.381(10) ?
C28 H28 0.95 ?
C29 C30 1.371(9) ?
C29 H29 0.95 ?
C30 C31 1.384(8) ?
C30 H30 0.95 ?
C31 H31 0.95 ?
C32 C33 1.379(8) ?
C32 C37 1.382(8) ?
C33 C34 1.374(9) ?
C33 H33 0.95 ?
C34 C35 1.371(9) ?
C34 H34 0.95 ?
C35 C36 1.377(8) ?
C36 C37 1.375(9) ?
C36 H36 0.95 ?
C37 H37 0.95 ?
C38 H38A 0.98 ?
C38 H38B 0.98 ?
C38 H38C 0.98 ?
C39 C40 1.357(8) y
C40 C44 1.409(8) ?
C40 C41 1.495(8) ?
C41 C51 1.520(8) ?
C41 C42 1.533(8) ?
C41 H41 1.00 ?
C42 C43 1.513(8) ?
C42 H42A 0.99 ?
C42 H42B 0.99 ?
C44 C57 1.493(8) ?
C45 C46 1.371(8) ?
C45 C50 1.376(9) ?
C46 C47 1.398(9) ?
C46 H46 0.95 ?
C47 C48 1.360(11) ?
C47 H47 0.95 ?
C48 C49 1.381(11) ?
C48 H48 0.95 ?
C49 C50 1.391(10) ?
C49 H49 0.95 ?
C50 H50 0.95 ?
C51 C52 1.374(8) ?
C51 C56 1.376(8) ?
C52 C53 1.395(9) ?
C52 H52 0.95 ?
C53 C54 1.381(9) ?
C53 H53 0.95 ?
C54 C55 1.357(8) ?
C55 C56 1.395(8) ?
C55 H55 0.95 ?
C56 H56 0.95 ?
C57 H57A 0.98 ?
C57 H57B 0.98 ?
C57 H57C 0.98 ?

loop_
_geom_hbond_atom_site_label_D
_geom_hbond_atom_site_label_H
_geom_hbond_atom_site_label_A
_geom_hbond_site_symmetry_A
_geom_hbond_distance_DH
_geom_hbond_distance_HA
_geom_hbond_distance_DA
_geom_hbond_angle_DHA
N1 H1 O1 3_766 0.880(10) 1.940(10) 2.812(6) 172(5)
N4 H4 O3 4_575 0.880(10) 1.94(2) 2.814(6) 173(8)
N7 H7 O2 4_576 0.880(10) 1.960(10) 2.834(6) 174(6)
C4 H4A Br3 2_745 0.99 2.84 3.826(7) 173

loop_
_geom_torsion_atom_site_label_1
_geom_torsion_atom_site_label_2
_geom_torsion_atom_site_label_3
_geom_torsion_atom_site_label_4
_geom_torsion
_geom_torsion_publ_flag
C6 N2 N3 C1 -0.7(6) ?
C6 N2 N3 C7 173.5(5) ?
C25 N5 N6 C20 0.4(6) ?
C25 N5 N6 C26 -174.4(5) ?
C44 N8 N9 C39 0.7(6) ?
C44 N8 N9 C45 -176.7(5) ?
N2 N3 C1 C2 0.5(6) ?
C7 N3 C1 C2 -172.8(5) ?
N2 N3 C1 N1 -176.2(5) ?
C7 N3 C1 N1 10.5(9) ?
C5 N1 C1 C2 11.4(9) ?
C5 N1 C1 N3 -172.5(5) ?
N3 C1 C2 C6 0.0(6) ?
N1 C1 C2 C6 176.7(5) ?
N3 C1 C2 C3 179.5(5) ?
N1 C1 C2 C3 -3.8(9) ?
C1 C2 C3 C13 -147.5(6) ?
C6 C2 C3 C13 31.9(9) ?
C1 C2 C3 C4 -24.4(7) ?
C6 C2 C3 C4 155.0(6) ?
C2 C3 C4 C5 46.1(7) ?
C13 C3 C4 C5 169.2(5) ?
C1 N1 C5 O1 -171.0(6) ?
C1 N1 C5 C4 12.7(8) ?
C3 C4 C5 O1 141.0(6) ?
C3 C4 C5 N1 -42.8(8) ?
N3 N2 C6 C2 0.7(6) ?
N3 N2 C6 C19 -179.1(5) ?
C1 C2 C6 N2 -0.5(7) ?
C3 C2 C6 N2 -179.9(6) ?
C1 C2 C6 C19 179.4(6) ?
C3 C2 C6 C19 -0.1(11) ?
C1 N3 C7 C8 37.1(9) ?
N2 N3 C7 C8 -135.7(6) ?
C1 N3 C7 C12 -143.9(6) ?
N2 N3 C7 C12 43.4(7) ?
C12 C7 C8 C9 -0.6(9) ?
N3 C7 C8 C9 178.4(6) ?
C7 C8 C9 C10 -0.6(11) ?
C8 C9 C10 C11 1.1(11) ?
C9 C10 C11 C12 -0.4(11) ?
C10 C11 C12 C7 -0.8(10) ?
C8 C7 C12 C11 1.3(9) ?
N3 C7 C12 C11 -177.7(5) ?
C2 C3 C13 C18 -117.5(7) y
C4 C3 C13 C18 122.4(7) ?
C2 C3 C13 C14 56.1(8) y
C4 C3 C13 C14 -64.0(7) ?
C18 C13 C14 C15 1.4(10) ?
C3 C13 C14 C15 -172.5(6) ?
C13 C14 C15 C16 0.0(10) ?
C14 C15 C16 C17 -2.2(10) ?
C14 C15 C16 Br1 177.0(5) ?
C15 C16 C17 C18 2.9(11) ?
Br1 C16 C17 C18 -176.3(6) ?
C16 C17 C18 C13 -1.4(12) ?
C14 C13 C18 C17 -0.7(11) ?
C3 C13 C18 C17 173.1(7) ?
N5 N6 C20 C21 -0.6(6) ?
C26 N6 C20 C21 173.3(5) ?
N5 N6 C20 N4 175.6(5) ?
C26 N6 C20 N4 -10.5(10) ?
C24 N4 C20 N6 171.2(5) ?
C24 N4 C20 C21 -13.2(9) ?
N6 C20 C21 C25 0.5(6) ?
N4 C20 C21 C25 -175.7(5) ?
N6 C20 C21 C22 178.5(5) ?
N4 C20 C21 C22 2.2(9) ?
C20 C21 C22 C32 151.1(5) ?
C25 C21 C22 C32 -31.7(9) ?
C20 C21 C22 C23 26.2(7) ?
C25 C21 C22 C23 -156.7(7) ?
C21 C22 C23 C24 -45.2(7) ?
C32 C22 C23 C24 -170.1(5) ?
C20 N4 C24 O2 176.2(5) ?
C20 N4 C24 C23 -8.0(8) ?
C22 C23 C24 O2 -145.6(6) ?
C22 C23 C24 N4 38.6(8) ?
N6 N5 C25 C21 -0.1(6) ?
N6 N5 C25 C38 179.0(5) ?
C20 C21 C25 N5 -0.2(7) ?
C22 C21 C25 N5 -177.7(6) ?
C20 C21 C25 C38 -179.3(6) ?
C22 C21 C25 C38 3.3(11) ?
C20 N6 C26 C31 -36.1(9) ?
N5 N6 C26 C31 137.4(6) ?
C20 N6 C26 C27 145.6(6) ?
N5 N6 C26 C27 -40.9(7) ?
C31 C26 C27 C28 -2.0(9) ?
N6 C26 C27 C28 176.3(5) ?
C26 C27 C28 C29 0.2(9) ?
C27 C28 C29 C30 1.3(10) ?
C28 C29 C30 C31 -0.9(10) ?
C27 C26 C31 C30 2.4(9) ?
N6 C26 C31 C30 -175.9(6) ?
C29 C30 C31 C26 -0.9(10) ?
C21 C22 C32 C33 117.3(6) y
C23 C22 C32 C33 -120.9(6) ?
C21 C22 C32 C37 -58.7(8) y
C23 C22 C32 C37 63.1(8) ?
C37 C32 C33 C34 0.9(10) ?
C22 C32 C33 C34 -175.3(6) ?
C32 C33 C34 C35 0.1(11) ?
C33 C34 C35 C36 -0.7(11) ?
C33 C34 C35 Br2 177.4(5) ?
C34 C35 C36 C37 0.3(10) ?
Br2 C35 C36 C37 -177.8(5) ?
C35 C36 C37 C32 0.7(11) ?
C33 C32 C37 C36 -1.3(10) ?
C22 C32 C37 C36 174.9(6) ?
N8 N9 C39 C40 0.2(6) ?
C45 N9 C39 C40 177.2(5) ?
N8 N9 C39 N7 178.6(5) ?
C45 N9 C39 N7 -4.4(9) ?
C43 N7 C39 C40 -13.0(8) ?
C43 N7 C39 N9 168.8(5) ?
N9 C39 C40 C44 -1.0(6) ?
N7 C39 C40 C44 -179.4(5) ?
N9 C39 C40 C41 176.5(5) ?
N7 C39 C40 C41 -1.9(9) ?
C39 C40 C41 C51 156.0(5) ?
C44 C40 C41 C51 -27.6(9) ?
C39 C40 C41 C42 32.0(7) ?
C44 C40 C41 C42 -151.6(7) ?
C40 C41 C42 C43 -48.6(6) ?
C51 C41 C42 C43 -173.3(5) ?
C39 N7 C43 O3 175.9(5) ?
C39 N7 C43 C42 -6.4(8) ?
C41 C42 C43 O3 -144.1(6) ?
C41 C42 C43 N7 38.2(8) ?
N9 N8 C44 C40 -1.3(6) ?
N9 N8 C44 C57 174.8(5) ?
C39 C40 C44 N8 1.5(6) ?
C41 C40 C44 N8 -175.3(6) ?
C39 C40 C44 C57 -174.1(6) ?
C41 C40 C44 C57 9.1(11) ?
C39 N9 C45 C46 135.9(6) ?
N8 N9 C45 C46 -47.4(7) ?
C39 N9 C45 C50 -44.4(9) ?
N8 N9 C45 C50 132.3(6) ?
C50 C45 C46 C47 -0.5(9) ?
N9 C45 C46 C47 179.3(5) ?
C45 C46 C47 C48 1.4(10) ?
C46 C47 C48 C49 -1.9(11) ?
C47 C48 C49 C50 1.3(11) ?
C46 C45 C50 C49 -0.1(10) ?
N9 C45 C50 C49 -179.8(6) ?
C48 C49 C50 C45 -0.4(11) ?
C40 C41 C51 C52 119.4(6) y
C42 C41 C51 C52 -118.9(6) ?
C40 C41 C51 C56 -54.9(8) y
C42 C41 C51 C56 66.7(7) ?
C56 C51 C52 C53 2.1(10) ?
C41 C51 C52 C53 -172.3(6) ?
C51 C52 C53 C54 0.4(10) ?
C52 C53 C54 C55 -3.1(10) ?
C52 C53 C54 Br3 175.5(5) ?
C53 C54 C55 C56 3.1(10) ?
Br3 C54 C55 C56 -175.4(5) ?
C52 C51 C56 C55 -2.1(9) ?
C41 C51 C56 C55 172.3(6) ?
C54 C55 C56 C51 -0.4(10) ?
